data_7118514
loop_
_publ_author_name
'Juli\'a, Fabio'
'Bautista, Delia'
'Gonz\'alez-Herrero, Pablo'

_publ_section_title
;
 Developing strongly luminescent platinum(iv) complexes: facile synthesis
 of bis-cyclometalated neutral emitters.
;
_journal_issue 8
_journal_name_full 'Chemical communications (Cambridge, England)'
_journal_page_first 1657
_journal_page_last 1660
_journal_paper_doi 10.1039/c5cc09566b
_journal_volume 52
_journal_year 2016
_chemical_formula_sum 'C23 H15 Cl F4 N2 Pt'
_chemical_formula_weight 625.91
_space_group_crystal_system triclinic
_space_group_IT_number 2
_space_group_name_Hall '-P 1'
_space_group_name_H-M_alt 'P -1'
_symmetry_space_group_name_Hall '-P 1'
_symmetry_space_group_name_H-M 'P -1'
_atom_sites_solution_hydrogens geom
_audit_creation_method SHELXL-2014/7
_audit_update_record
;
2015-11-06 deposited with the CCDC.
2015-12-02 downloaded from the CCDC.
;
_cell_angle_alpha 99.7042(16)
_cell_angle_beta 109.5047(15)
_cell_angle_gamma 104.8861(16)
_cell_formula_units_Z 2
_cell_length_a 8.8700(5)
_cell_length_b 10.7659(6)
_cell_length_c 12.1232(6)
_cell_measurement_reflns_used 9505
_cell_measurement_temperature 100(2)
_cell_measurement_theta_max 30.6
_cell_measurement_theta_min 2.34
_cell_volume 1012.69(10)
_computing_cell_refinement 'SAINT V8.34A (Bruker AXS Inc., 2011)'
_computing_data_collection 'APEX2 2014.1-1 (Bruker AXS Inc.)'
_computing_data_reduction 'SAINT V8.34A (Bruker AXS Inc., 2011)'
_computing_molecular_graphics 'Bruker SHELXTL'
_computing_publication_material 'Bruker SHELXTL'
_computing_structure_refinement 'SHELXL-2014/7 (Sheldrick, 2014)'
_computing_structure_solution 'SHELXS-97 (Sheldrick, 2008)'
_diffrn_ambient_temperature 100(2)
_diffrn_detector_area_resol_mean 10.4167
_diffrn_measured_fraction_theta_full 1.000
_diffrn_measured_fraction_theta_max 0.997
_diffrn_measurement_device_type 'Bruker D8 QUEST'
_diffrn_measurement_method 'w-scans and phi-scans'
_diffrn_radiation_type MoK\a
_diffrn_radiation_wavelength 0.71073
_diffrn_reflns_av_R_equivalents 0.0506
_diffrn_reflns_av_unetI/netI 0.0241
_diffrn_reflns_laue_measured_fraction_full 1.000
_diffrn_reflns_laue_measured_fraction_max 0.997
_diffrn_reflns_limit_h_max 12
_diffrn_reflns_limit_h_min -12
_diffrn_reflns_limit_k_max 15
_diffrn_reflns_limit_k_min -15
_diffrn_reflns_limit_l_max 17
_diffrn_reflns_limit_l_min -17
_diffrn_reflns_number 64363
_diffrn_reflns_point_group_measured_fraction_full 1.000
_diffrn_reflns_point_group_measured_fraction_max 0.997
_diffrn_reflns_theta_full 25.242
_diffrn_reflns_theta_max 30.621
_diffrn_reflns_theta_min 1.856
_diffrn_source 'high brilliance microfocus sealed tube '
_exptl_absorpt_coefficient_mu 7.109
_exptl_absorpt_correction_T_max 0.8622
_exptl_absorpt_correction_T_min 0.5672
_exptl_absorpt_correction_type multi-scan
_exptl_absorpt_process_details SADABS
_exptl_crystal_colour colourless
_exptl_crystal_density_diffrn 2.053
_exptl_crystal_description prism
_exptl_crystal_F_000 596
_exptl_crystal_size_max 0.210
_exptl_crystal_size_mid 0.125
_exptl_crystal_size_min 0.090
_refine_diff_density_max 0.416
_refine_diff_density_min -1.492
_refine_diff_density_rms 0.129
_refine_ls_extinction_method none
_refine_ls_goodness_of_fit_ref 1.078
_refine_ls_hydrogen_treatment constr
_refine_ls_matrix_type full
_refine_ls_number_parameters 281
_refine_ls_number_reflns 6231
_refine_ls_number_restraints 0
_refine_ls_restrained_S_all 1.078
_refine_ls_R_factor_all 0.0182
_refine_ls_R_factor_gt 0.0162
_refine_ls_shift/su_max 0.004
_refine_ls_shift/su_mean 0.000
_refine_ls_structure_factor_coef Fsqd
_refine_ls_weighting_details 'w=1/[\s^2^(Fo^2^)+(0.0189P)^2^+0.3899P] where P=(Fo^2^+2Fc^2^)/3'
_refine_ls_weighting_scheme calc
_refine_ls_wR_factor_gt 0.0383
_refine_ls_wR_factor_ref 0.0388
_reflns_Friedel_coverage 0.000
_reflns_number_gt 5943
_reflns_number_total 6231
_reflns_threshold_expression 'I > 2\s(I)'
_cod_data_source_file c5cc09566b2.cif
_cod_data_source_block faf70a_0msp
_cod_database_code 7118514
_shelx_shelxl_version_number 2014/7
_shelx_space_group_comment
;
The symmetry employed for this shelxl refinement is uniquely defined
by the following loop, which should always be used as a source of
symmetry information in preference to the above space-group names.
They are only intended as comments.
;
_shelx_estimated_absorpt_t_min 0.317
_shelx_estimated_absorpt_t_max 0.567

loop_
_space_group_symop_operation_xyz
'x, y, z'
'-x, -y, -z'

loop_
_atom_site_label
_atom_site_type_symbol
_atom_site_fract_x
_atom_site_fract_y
_atom_site_fract_z
_atom_site_U_iso_or_equiv
_atom_site_adp_type
_atom_site_occupancy
_atom_site_site_symmetry_order
_atom_site_calc_flag
_atom_site_refinement_flags_posn
_atom_site_refinement_flags_adp
Pt1 Pt 0.59782(2) 0.73851(2) 0.25134(2) 0.00679(3) Uani 1 1 d . .
Cl1 Cl 0.81436(6) 0.95760(4) 0.32337(4) 0.01120(8) Uani 1 1 d . .
C23 C 0.7322(3) 0.6574(2) 0.16763(19) 0.0149(4) Uani 1 1 d . .
H23A H 0.8091 0.6247 0.2249 0.022 Uiso 1 1 calc R U
H23B H 0.7985 0.7262 0.1423 0.022 Uiso 1 1 calc R U
H23C H 0.6529 0.5829 0.0959 0.022 Uiso 1 1 calc R U
N2 N 0.7152(2) 0.67045(16) 0.40116(14) 0.0096(3) Uani 1 1 d . .
N1 N 0.4448(2) 0.82222(15) 0.32184(14) 0.0095(3) Uani 1 1 d . .
C1 C 0.4696(2) 0.79121(18) 0.10613(17) 0.0095(3) Uani 1 1 d . .
C2 C 0.4830(2) 0.76827(19) -0.00621(17) 0.0128(4) Uani 1 1 d . .
H2 H 0.5547 0.7214 -0.0212 0.015 Uiso 1 1 calc R U
F1 F 0.01129(15) 0.33306(12) -0.01061(11) 0.0191(3) Uani 1 1 d . .
C3 C 0.3897(3) 0.8151(2) -0.09558(17) 0.0143(4) Uani 1 1 d . .
C4 C 0.2858(3) 0.8862(2) -0.07948(18) 0.0147(4) Uani 1 1 d . .
H4 H 0.2260 0.9196 -0.1417 0.018 Uiso 1 1 calc R U
F2 F 0.38888(16) 0.27408(12) 0.33529(11) 0.0190(3) Uani 1 1 d . .
C5 C 0.2741(2) 0.90582(18) 0.03247(18) 0.0120(3) Uani 1 1 d . .
C6 C 0.3597(2) 0.85880(18) 0.12641(17) 0.0105(3) Uani 1 1 d . .
C7 C 0.3401(2) 0.86953(18) 0.24345(17) 0.0102(3) Uani 1 1 d . .
C8 C 0.2227(2) 0.9151(2) 0.27636(19) 0.0149(4) Uani 1 1 d . .
H8 H 0.1486 0.9485 0.2223 0.018 Uiso 1 1 calc R U
C9 C 0.2149(3) 0.9115(2) 0.38822(19) 0.0165(4) Uani 1 1 d . .
H9 H 0.1349 0.9419 0.4107 0.020 Uiso 1 1 calc R U
C10 C 0.3239(3) 0.86353(19) 0.46722(18) 0.0137(4) Uani 1 1 d . .
H10 H 0.3208 0.8609 0.5444 0.016 Uiso 1 1 calc R U
C11 C 0.4372(2) 0.81971(18) 0.43023(17) 0.0113(3) Uani 1 1 d . .
H11 H 0.5126 0.7866 0.4834 0.014 Uiso 1 1 calc R U
C12 C 0.4266(2) 0.55673(18) 0.20461(17) 0.0090(3) Uani 1 1 d . .
C13 C 0.2706(2) 0.50744(19) 0.10545(17) 0.0111(3) Uani 1 1 d . .
H13 H 0.2393 0.5598 0.0517 0.013 Uiso 1 1 calc R U
C14 C 0.1623(2) 0.38075(19) 0.08674(17) 0.0129(4) Uani 1 1 d . .
F3 F 0.40215(18) 0.79183(14) -0.20567(11) 0.0232(3) Uani 1 1 d . .
C15 C 0.1998(2) 0.29991(19) 0.16125(18) 0.0146(4) Uani 1 1 d . .
H15 H 0.1235 0.2128 0.1457 0.017 Uiso 1 1 calc R U
F4 F 0.17109(16) 0.97518(13) 0.04824(11) 0.0192(3) Uani 1 1 d . .
C16 C 0.3545(2) 0.35225(19) 0.25979(17) 0.0125(4) Uani 1 1 d . .
C17 C 0.4714(2) 0.47857(18) 0.28503(17) 0.0106(3) Uani 1 1 d . .
C18 C 0.6353(2) 0.54024(19) 0.39056(17) 0.0109(3) Uani 1 1 d . .
C19 C 0.7116(3) 0.4784(2) 0.47483(19) 0.0167(4) Uani 1 1 d . .
H19 H 0.6571 0.3871 0.4670 0.020 Uiso 1 1 calc R U
C20 C 0.8674(3) 0.5505(2) 0.57022(19) 0.0183(4) Uani 1 1 d . .
H20 H 0.9200 0.5090 0.6281 0.022 Uiso 1 1 calc R U
C21 C 0.9455(3) 0.6838(2) 0.58020(18) 0.0163(4) Uani 1 1 d . .
H21 H 1.0515 0.7352 0.6452 0.020 Uiso 1 1 calc R U
C22 C 0.8660(2) 0.74013(19) 0.49373(17) 0.0129(4) Uani 1 1 d . .
H22 H 0.9195 0.8310 0.4998 0.015 Uiso 1 1 calc R U

loop_
_atom_site_aniso_label
_atom_site_aniso_U_11
_atom_site_aniso_U_22
_atom_site_aniso_U_33
_atom_site_aniso_U_23
_atom_site_aniso_U_13
_atom_site_aniso_U_12
Pt1 0.00604(4) 0.00731(4) 0.00660(4) 0.00219(2) 0.00188(3) 0.00222(2)
Cl1 0.00880(19) 0.01043(19) 0.01166(19) 0.00380(15) 0.00196(16) 0.00120(15)
C23 0.0166(9) 0.0197(10) 0.0140(9) 0.0054(8) 0.0093(8) 0.0103(8)
N2 0.0101(7) 0.0112(7) 0.0091(7) 0.0042(6) 0.0036(6) 0.0054(6)
N1 0.0076(7) 0.0078(7) 0.0110(7) 0.0019(6) 0.0026(6) 0.0013(6)
C1 0.0089(8) 0.0089(8) 0.0086(8) 0.0042(6) 0.0008(7) 0.0020(6)
C2 0.0121(9) 0.0138(9) 0.0112(8) 0.0034(7) 0.0038(7) 0.0034(7)
F1 0.0096(5) 0.0181(6) 0.0180(6) 0.0030(5) -0.0026(5) -0.0019(5)
C3 0.0154(9) 0.0162(9) 0.0089(8) 0.0043(7) 0.0041(7) 0.0020(7)
C4 0.0126(9) 0.0147(9) 0.0131(9) 0.0067(7) 0.0008(7) 0.0024(7)
F2 0.0205(6) 0.0145(6) 0.0188(6) 0.0110(5) 0.0038(5) 0.0020(5)
C5 0.0087(8) 0.0105(8) 0.0151(9) 0.0042(7) 0.0021(7) 0.0035(7)
C6 0.0091(8) 0.0096(8) 0.0104(8) 0.0029(6) 0.0016(7) 0.0023(7)
C7 0.0087(8) 0.0084(8) 0.0107(8) 0.0019(6) 0.0025(7) 0.0007(6)
C8 0.0102(9) 0.0181(9) 0.0168(9) 0.0047(8) 0.0043(7) 0.0071(7)
C9 0.0141(9) 0.0166(9) 0.0216(10) 0.0038(8) 0.0104(8) 0.0063(8)
C10 0.0152(9) 0.0134(9) 0.0141(9) 0.0030(7) 0.0090(8) 0.0037(7)
C11 0.0119(9) 0.0109(8) 0.0120(8) 0.0043(7) 0.0051(7) 0.0038(7)
C12 0.0075(8) 0.0074(8) 0.0111(8) 0.0010(6) 0.0041(7) 0.0015(6)
C13 0.0103(8) 0.0117(8) 0.0102(8) 0.0027(7) 0.0031(7) 0.0037(7)
C14 0.0078(8) 0.0149(9) 0.0113(8) 0.0001(7) 0.0015(7) 0.0019(7)
F3 0.0316(7) 0.0334(7) 0.0103(6) 0.0101(5) 0.0091(5) 0.0163(6)
C15 0.0120(9) 0.0107(8) 0.0176(9) 0.0023(7) 0.0057(8) -0.0002(7)
F4 0.0205(6) 0.0232(6) 0.0200(6) 0.0104(5) 0.0071(5) 0.0157(5)
C16 0.0143(9) 0.0113(8) 0.0133(9) 0.0062(7) 0.0059(7) 0.0043(7)
C17 0.0106(8) 0.0095(8) 0.0112(8) 0.0027(7) 0.0043(7) 0.0026(7)
C18 0.0113(8) 0.0118(8) 0.0103(8) 0.0039(7) 0.0045(7) 0.0043(7)
C19 0.0171(10) 0.0155(9) 0.0176(10) 0.0088(8) 0.0044(8) 0.0064(8)
C20 0.0181(10) 0.0198(10) 0.0166(10) 0.0101(8) 0.0028(8) 0.0081(8)
C21 0.0140(9) 0.0183(10) 0.0129(9) 0.0051(8) 0.0012(7) 0.0046(8)
C22 0.0120(9) 0.0130(8) 0.0120(8) 0.0028(7) 0.0033(7) 0.0039(7)

loop_
_atom_type_symbol
_atom_type_description
_atom_type_scat_dispersion_real
_atom_type_scat_dispersion_imag
_atom_type_scat_source
C C 0.0033 0.0016 'International Tables Vol C Tables 4.2.6.8 and 6.1.1.4'
H H 0.0000 0.0000 'International Tables Vol C Tables 4.2.6.8 and 6.1.1.4'
N N 0.0061 0.0033 'International Tables Vol C Tables 4.2.6.8 and 6.1.1.4'
F F 0.0171 0.0103 'International Tables Vol C Tables 4.2.6.8 and 6.1.1.4'
Cl Cl 0.1484 0.1585 'International Tables Vol C Tables 4.2.6.8 and 6.1.1.4'
Pt Pt -1.7033 8.3905 'International Tables Vol C Tables 4.2.6.8 and 6.1.1.4'

loop_
_geom_angle_atom_site_label_1
_geom_angle_atom_site_label_2
_geom_angle_atom_site_label_3
_geom_angle
C12 Pt1 C1 95.29(7)
C12 Pt1 C23 89.68(8)
C1 Pt1 C23 94.69(8)
C12 Pt1 N2 80.37(7)
C1 Pt1 N2 175.51(6)
C23 Pt1 N2 86.50(7)
C12 Pt1 N1 89.62(7)
C1 Pt1 N1 80.27(7)
C23 Pt1 N1 174.82(7)
N2 Pt1 N1 98.44(6)
C12 Pt1 Cl1 175.72(5)
C1 Pt1 Cl1 88.79(5)
C23 Pt1 Cl1 91.27(6)
N2 Pt1 Cl1 95.52(4)
N1 Pt1 Cl1 89.80(4)
C22 N2 C18 120.20(16)
C22 N2 Pt1 125.10(13)
C18 N2 Pt1 114.25(12)
C11 N1 C7 120.66(16)
C11 N1 Pt1 124.42(13)
C7 N1 Pt1 114.67(12)
C2 C1 C6 120.13(17)
C2 C1 Pt1 125.92(14)
C6 C1 Pt1 113.94(13)
C3 C2 C1 118.61(18)
F3 C3 C4 117.67(17)
F3 C3 C2 118.48(18)
C4 C3 C2 123.84(18)
C3 C4 C5 116.02(18)
F4 C5 C4 116.09(17)
F4 C5 C6 119.96(17)
C4 C5 C6 123.95(18)
C5 C6 C1 117.37(17)
C5 C6 C7 125.19(17)
C1 C6 C7 117.40(16)
N1 C7 C8 119.29(17)
N1 C7 C6 113.42(16)
C8 C7 C6 127.19(17)
C9 C8 C7 119.74(18)
C10 C9 C8 119.96(18)
C11 C10 C9 117.94(18)
N1 C11 C10 122.40(18)
C13 C12 C17 120.27(17)
C13 C12 Pt1 125.16(14)
C17 C12 Pt1 114.51(13)
C14 C13 C12 118.65(17)
F1 C14 C15 118.14(17)
F1 C14 C13 118.27(17)
C15 C14 C13 123.58(18)
C14 C15 C16 116.43(17)
F2 C16 C15 116.33(17)
F2 C16 C17 119.94(17)
C15 C16 C17 123.72(18)
C16 C17 C12 117.33(17)
C16 C17 C18 125.75(17)
C12 C17 C18 116.88(16)
N2 C18 C19 119.79(18)
N2 C18 C17 113.50(16)
C19 C18 C17 126.70(18)
C20 C19 C18 119.90(19)
C21 C20 C19 119.31(19)
C22 C21 C20 118.67(19)
N2 C22 C21 122.12(18)

loop_
_geom_bond_atom_site_label_1
_geom_bond_atom_site_label_2
_geom_bond_distance
Pt1 C12 1.9956(18)
Pt1 C1 2.0113(18)
Pt1 C23 2.0634(19)
Pt1 N2 2.1207(15)
Pt1 N1 2.1280(16)
Pt1 Cl1 2.4234(4)
N2 C22 1.345(2)
N2 C18 1.361(2)
N1 C11 1.342(2)
N1 C7 1.357(2)
C1 C2 1.393(3)
C1 C6 1.416(3)
C2 C3 1.383(3)
F1 C14 1.355(2)
C3 F3 1.363(2)
C3 C4 1.379(3)
C4 C5 1.381(3)
F2 C16 1.358(2)
C5 F4 1.359(2)
C5 C6 1.394(3)
C6 C7 1.475(3)
C7 C8 1.399(3)
C8 C9 1.387(3)
C9 C10 1.387(3)
C10 C11 1.381(3)
C12 C13 1.392(3)
C12 C17 1.416(3)
C13 C14 1.383(3)
C14 C15 1.377(3)
C15 C16 1.381(3)
C16 C17 1.394(3)
C17 C18 1.472(3)
C18 C19 1.394(3)
C19 C20 1.388(3)
C20 C21 1.389(3)
C21 C22 1.380(3)

loop_
_geom_hbond_atom_site_label_D
_geom_hbond_atom_site_label_H
_geom_hbond_atom_site_label_A
_geom_hbond_distance_DH
_geom_hbond_distance_HA
_geom_hbond_distance_DA
_geom_hbond_angle_DHA
_geom_hbond_site_symmetry_A
C4 H4 Cl1 0.95 2.73 3.613(2) 155.8 2_675
C8 H8 F4 0.95 2.24 2.861(2) 121.9 .
C11 H11 F2 0.95 2.35 3.212(2) 151.0 2_666
C19 H19 F2 0.95 2.24 2.859(2) 122.1 .
C22 H22 Cl1 0.95 2.76 3.392(2) 124.9 .
C22 H22 Cl1 0.95 2.75 3.489(2) 135.2 2_776
